data_4119461
loop_
_publ_author_name
'Mario Wriedt'
'Andrey A. Yakovenko'
'Gregory J. Halder'
'Andrey V. Prosvirin'
'Kim R. Dunbar'
'Hong-Cai Zhou'

_publ_section_title
;
 Reversible Switching from Antiferro- to Ferromagnetic Behavior by
 Solvent-Mediated, Thermally-Induced Phase Transitions in a Trimorphic
 MOF-Based Magnetic Sponge System
;
_journal_name_full 'Journal of the American Chemical Society'
_journal_page_first 4040
_journal_page_last 4050
_journal_paper_doi 10.1021/ja312347p
_journal_volume 135
_journal_year 2013
_chemical_formula_moiety 'C15 H14 Cu1 N6 O2'
_chemical_formula_sum 'C15 H14 Cu N6 O2'
_chemical_formula_weight 373.9
_space_group_IT_number 62
_symmetry_cell_setting orthorhombic
_symmetry_Int_Tables_number 62
_symmetry_space_group_name_Hall '-P 2ac 2n'
_symmetry_space_group_name_H-M 'P n m a'
_cell_angle_alpha 90
_cell_angle_beta 90
_cell_angle_gamma 90
_cell_formula_units_Z 4
_cell_length_a 12.5434(3)
_cell_length_b 11.2251(2)
_cell_length_c 11.9059(3)
_cell_measurement_temperature 295(2)
_cell_volume 1676.36(7)
_computing_cell_refinement 'TOPAS v.4.2 (Bruker AXS, 2009)'
_computing_molecular_graphics 'DIAMOND 3 (Brandenburg, 2005)'
_computing_publication_material 'Jana 2006 (Palatinus, 2007)'
_computing_structure_refinement 'Jana 2006 (Palatinus, 2007)'
_computing_structure_solution 'FOX (Favre-Nicolin, 2002)'
_diffrn_ambient_temperature 295(2)
_diffrn_detector '12-analyzer detector system'
_diffrn_measurement_device 'diffractometr at 11-BM line'
_diffrn_radiation_monochromator 'PSL DCM Si(111)'
_diffrn_radiation_probe x-ray
_diffrn_radiation_type synchrotron
_diffrn_radiation_wavelength 0.41308
_diffrn_source synchrotron
_diffrn_source_type synchrotron
_exptl_absorpt_coefficient_mu 0.308
_exptl_crystal_density_diffrn 1.4809
_exptl_crystal_F_000 764
_pd_char_colour blue
_pd_char_particle_morphology 'crystalline powder'
_pd_instr_location
; 
11-BM-B line diffractometer, APS, Argonne National Lab (USA)
;
_pd_meas_2theta_range_inc 0.001
_pd_meas_2theta_range_max 27.000
_pd_meas_2theta_range_min 0.500
_pd_meas_number_of_points 26501
_pd_meas_scan_method cont
_pd_prep_cool_rate 0
_pd_prep_pressure 101.325
_pd_prep_temperature 295(2)
_pd_proc_2theta_range_inc 0.001
_pd_proc_2theta_range_max 25.999
_pd_proc_2theta_range_min 1.801
_pd_proc_ls_background_function '12 Legendre polynoms'
_pd_proc_ls_pref_orient_corr 'March & Dollase'
_pd_proc_ls_profile_function Pseudo-Voigt
_pd_proc_ls_prof_R_factor 0.0785
_pd_proc_ls_prof_wR_expected 0.0791
_pd_proc_ls_prof_wR_factor 0.0968
_pd_spec_mounting 'capton capillary'
_pd_spec_mount_mode transmission
_pd_spec_shape cylinder
_pd_spec_size_axial 10.0
_pd_spec_size_equat 0.9
_pd_spec_size_thick 0.9
_refine_diff_density_max 0.39
_refine_diff_density_min -1.10
_refine_ls_goodness_of_fit_all 1.220
_refine_ls_hydrogen_treatment constr
_refine_ls_number_constraints 39
_refine_ls_number_parameters 47
_refine_ls_number_restraints 26
_refine_ls_R_I_factor 0.0533
_refine_ls_shift/su_max 0.0079
_refine_ls_shift/su_mean 0.0010
_refine_ls_weighting_scheme sigma
_cod_data_source_file ja312347p_si_008.cif
_cod_data_source_block I
_cod_original_sg_symbol_Hall '-P -2xabc;-2yb;-2zac'
_cod_original_formula_sum 'C15 H14 Cu1 N6 O2'
_cod_database_code 4119461
_cod_database_fobs_code 4119461

loop_
_symmetry_equiv_pos_site_id
_symmetry_equiv_pos_as_xyz
1 x,y,z
2 -x+1/2,-y,z+1/2
3 -x,y+1/2,-z
4 x+1/2,-y+1/2,-z+1/2
5 -x,-y,-z
6 x+1/2,y,-z+1/2
7 x,-y+1/2,z
8 -x+1/2,y+1/2,z+1/2

loop_
_atom_site_label
_atom_site_type_symbol
_atom_site_fract_x
_atom_site_fract_y
_atom_site_fract_z
_atom_site_adp_type
_atom_site_U_iso_or_equiv
_atom_site_symmetry_multiplicity
_atom_site_occupancy
_atom_site_calc_flag
_atom_site_refinement_flags
Cu1 Cu 0.5 0 0.5 Uiso 0.0512(6) 4 1 d S
O1 O 0.4418(3) -0.15163(8) 0.3904(3) Uiso 0.0549(10) 8 1 d .
N1 N 0.4804(2) -0.15291(4) 0.6218(3) Uiso 0.0549(10) 8 1 d .
N2 N 0.4978(3) -0.19105(4) 0.7264(3) Uiso 0.0549(10) 8 1 d .
N11 N 0.338681 0.051668 0.506785 Uiso 0.0549(10) 8 1 d G
C1 C 0.4491(2) -0.25 0.4350(3) Uiso 0.0549(10) 4 1 d S
C2 C 0.46988(16) -0.25 0.5591(3) Uiso 0.0549(10) 4 1 d S
C11 C 0.266101 0.07023 0.424971 Uiso 0.0549(10) 8 1 d G
C12 C 0.161031 0.099807 0.45043 Uiso 0.0549(10) 8 1 d G
C13 C 0.136116 0.108869 0.563964 Uiso 0.0549(10) 8 1 d G
C14 C 0.210739 0.089802 0.648581 Uiso 0.0549(10) 8 1 d G
C15 C 0.314289 0.060462 0.616904 Uiso 0.0549(10) 8 1 d G
C16 C 0.02117 0.141331 0.597042 Uiso 0.0549(10) 8 1 d G
C17 C -0.0139(2) 0.25 0.5346(4) Uiso 0.0549(10) 4 1 d S
H1c11 H 0.287293 0.06291 0.3478 Uiso 0.0659 8 1 d R
H1c12 H 0.108759 0.113184 0.392901 Uiso 0.0659 8 1 d R
H1c14 H 0.191413 0.096666 0.726331 Uiso 0.0659 8 1 d R
H1c15 H 0.367923 0.046594 0.67292 Uiso 0.0659 8 1 d R
H1c16 H -0.025409 0.076151 0.579237 Uiso 0.0659 8 1 d R
H2c16 H 0.017907 0.156353 0.676346 Uiso 0.0659 8 1 d R
H1c17 H 0.017503 0.25 0.461048 Uiso 0.0659 4 1 d S
H2c17 H -0.090134 0.25 0.528059 Uiso 0.0659 4 1 d S

loop_
_atom_type_symbol
_atom_type_scat_dispersion_real
_atom_type_scat_dispersion_imag
_atom_type_scat_source
C 0.0000 0.0005 'International Tables Vol C tables 4.2.6.8 and 6.1.1.1'
H 0.0000 0.0000 'International Tables Vol C tables 4.2.6.8 and 6.1.1.1'
Cu 0.2478 0.4730 'International Tables Vol C tables 4.2.6.8 and 6.1.1.1'
N 0.0006 0.0010 'International Tables Vol C tables 4.2.6.8 and 6.1.1.1'
O 0.0018 0.0018 'International Tables Vol C tables 4.2.6.8 and 6.1.1.1'

loop_
_geom_angle_atom_site_label_1
_geom_angle_atom_site_label_2
_geom_angle_atom_site_label_3
_geom_angle_site_symmetry_1
_geom_angle_site_symmetry_3
_geom_angle
N11 Cu1 N11 . 5_656 180
N2 N1 C2 . . 106.10(15)
N1 N2 N2 . 7_545 108.7(3)
Cu1 N11 C11 . . 131.5196
Cu1 N11 C15 . . 105.9677
C11 N11 C15 . . 122.4698
O1 C1 O1 . 7_545 128.0(4)
O1 C1 C2 . . 116.0(2)
O1 C1 C2 7_545 . 116.0(2)
N1 C2 N1 . 7_545 110.4(3)
N1 C2 C1 . . 124.80(17)
N1 C2 C1 7_545 . 124.80(17)
N11 C11 C12 . . 121.2116
N11 C11 H1c11 . . 119.3946
C12 C11 H1c11 . . 119.3938
C11 C12 C13 . . 116.2042
C11 C12 H1c12 . . 121.8977
C13 C12 H1c12 . . 121.8981
C12 C13 C14 . . 122.7552
C12 C13 C16 . . 118.4646
C14 C13 C16 . . 118.7801
C13 C14 C15 . . 117.8924
C13 C14 H1c14 . . 121.0533
C15 C14 H1c14 . . 121.0543
N11 C15 C14 . . 119.4667
N11 C15 H1c15 . . 120.2669
C14 C15 H1c15 . . 120.2665
C13 C16 C17 . . 109.9665
C13 C16 H1c16 . . 109.4715
C13 C16 H2c16 . . 109.4717
C17 C16 H1c16 . . 109.4705
C17 C16 H2c16 . . 109.4709
H1c16 C16 H2c16 . . 108.9717
C16 C17 C16 . 7_555 109.4117
C16 C17 H1c17 . . 109.4714
C16 C17 H2c17 . . 109.4715
C16 C17 H1c17 7_555 . 109.4714
C16 C17 H2c17 7_555 . 109.4715
H1c17 C17 H2c17 . . 109.5298

loop_
_geom_bond_atom_site_label_1
_geom_bond_atom_site_label_2
_geom_bond_site_symmetry_2
_geom_bond_distance
Cu1 N11 . 2.1065
Cu1 N11 5_656 2.1065
O1 C1 . 1.229(2)
N1 N2 . 1.335(5)
N1 C2 . 1.327(3)
N2 N2 7_545 1.3235(6)
N11 C11 . 1.3495
N11 C15 . 1.3499
C1 C2 . 1.501(5)
C11 C12 . 1.3925
C11 H1c11 . 0.96
C12 C13 . 1.3911
C12 H1c12 . 0.96
C13 C14 . 1.3917
C13 C16 . 1.5384
C14 C15 . 1.392
C14 H1c14 . 0.96
C15 H1c15 . 0.96
C16 C17 . 1.4945
C16 H1c16 . 0.96
C16 H2c16 . 0.96
C17 H1c17 . 0.96
C17 H2c17 . 0.96
